data_4119144
loop_
_publ_author_name
'Jonathan C. Barnes'
'Michal Jur\'i\<cek'
'Nathan L. Strutt'
'Marco Frasconi'
'Srinivasan Sampath'
'Marc A. Giesener'
'Psaras L. McGrier'
'Carson J. Bruns'
'Charlotte L. Stern'
'Amy A. Sarjeant'
'J. Fraser Stoddart'

_publ_contact_author_name
;
;
_publ_section_title
;
 ExBox: A Polycyclic Aromatic Hydrocarbon Scavenger
;
_journal_name_full 'Journal of the American Chemical Society'
_journal_page_first 183
_journal_page_last 192
_journal_paper_doi 10.1021/ja307360n
_journal_volume 135
_journal_year 2013
_chemical_formula_moiety 'C48 H40 N4, C18 H12, 4(F6 P), 6(C2 H3 N)'
_chemical_formula_sum 'C78 H70 F24 N10 P4'
_chemical_formula_weight 1727.32
_chemical_name_systematic
;
 ? 
;
_space_group_crystal_system monoclinic
_space_group_IT_number 14
_space_group_name_Hall '-P 2yn'
_space_group_name_H-M_alt 'P 1 21/n 1'
_symmetry_space_group_name_Hall '-P 2yn'
_symmetry_space_group_name_H-M 'P 1 21/n 1'
_atom_sites_solution_hydrogens geom
_atom_sites_solution_primary direct
_atom_sites_solution_secondary difmap
_audit_creation_date 2012-06-05
_audit_creation_method
;
  Olex2 1.2
  (compiled May  9 2012 12:37:22, GUI svn.r4230)
;
_cell_angle_alpha 90.00
_cell_angle_beta 98.998(2)
_cell_angle_gamma 90.00
_cell_formula_units_Z 2
_cell_length_a 11.0174(5)
_cell_length_b 14.5789(7)
_cell_length_c 24.2587(12)
_cell_measurement_reflns_used 9815
_cell_measurement_temperature 100(2)
_cell_measurement_theta_max 30.05
_cell_measurement_theta_min 2.20
_cell_volume 3848.5(3)
_computing_cell_refinement 'SAINT V7.23A (Bruker, 2005)'
_computing_data_collection 'APEX2 V2.1-4 (Bruker, 2007)'
_computing_data_reduction 'Bruker SAINT'
_computing_molecular_graphics
;
O. V. Dolomanov, L. J. Bourhis, R. J. Gildea, J. A. K. Howard and H. Puschmann,
OLEX2: a complete structure solution, refinement and analysis program.
J. Appl. Cryst. (2009). 42, 339-341.
;
_computing_publication_material
;
O. V. Dolomanov, L. J. Bourhis, R. J. Gildea, J. A. K. Howard and H. Puschmann,
OLEX2: a complete structure solution, refinement and analysis program.
J. Appl. Cryst. (2009). 42, 339-341.
;
_computing_structure_refinement
;
XL, G.M. Sheldrick, Acta Cryst.
(2008). A64, 112-122
;
_computing_structure_solution
;
XS, G.M. Sheldrick, Acta Cryst.
(2008). A64, 112-122
;
_diffrn_ambient_temperature 99.97
_diffrn_detector_area_resol_mean 8
_diffrn_measured_fraction_theta_full 0.994
_diffrn_measured_fraction_theta_max 0.994
_diffrn_measurement_device_type 'Bruker Kappa APEX CCD area detector'
_diffrn_measurement_method '\w and \f scans'
_diffrn_radiation_monochromator graphite
_diffrn_radiation_type MoK\a
_diffrn_radiation_wavelength 0.71073
_diffrn_reflns_av_R_equivalents 0.1244
_diffrn_reflns_av_unetI/netI 0.0503
_diffrn_reflns_limit_h_max 15
_diffrn_reflns_limit_h_min -15
_diffrn_reflns_limit_k_max 20
_diffrn_reflns_limit_k_min -20
_diffrn_reflns_limit_l_max 34
_diffrn_reflns_limit_l_min -34
_diffrn_reflns_number 83941
_diffrn_reflns_theta_full 30.07
_diffrn_reflns_theta_max 30.07
_diffrn_reflns_theta_min 1.64
_diffrn_source 'sealed tube'
_diffrn_standards_number 0
_exptl_absorpt_coefficient_mu 0.209
_exptl_absorpt_correction_T_max 0.9732
_exptl_absorpt_correction_T_min 0.9302
_exptl_absorpt_correction_type numerical
_exptl_absorpt_process_details 'face-indexed, Xprep'
_exptl_crystal_colour orange
_exptl_crystal_colour_primary orange
_exptl_crystal_density_diffrn 1.491
_exptl_crystal_description block
_exptl_crystal_F_000 1768
_exptl_crystal_size_max 0.584
_exptl_crystal_size_mid 0.328
_exptl_crystal_size_min 0.174
_refine_diff_density_max 0.767
_refine_diff_density_min -0.548
_refine_diff_density_rms 0.092
_refine_ls_extinction_method none
_refine_ls_goodness_of_fit_ref 1.154
_refine_ls_hydrogen_treatment constr
_refine_ls_matrix_type full
_refine_ls_number_parameters 563
_refine_ls_number_reflns 11236
_refine_ls_number_restraints 0
_refine_ls_restrained_S_all 1.154
_refine_ls_R_factor_all 0.0921
_refine_ls_R_factor_gt 0.0825
_refine_ls_shift/su_max 0.001
_refine_ls_shift/su_mean 0.000
_refine_ls_structure_factor_coef Fsqd
_refine_ls_weighting_details 'calc w=1/[\s^2^(Fo^2^)+(0.0000P)^2^+15.7922P] where P=(Fo^2^+2Fc^2^)/3'
_refine_ls_weighting_scheme calc
_refine_ls_wR_factor_gt 0.1886
_refine_ls_wR_factor_ref 0.1924
_reflns_number_gt 9519
_reflns_number_total 11236
_reflns_threshold_expression >2sigma(I)
_cod_data_source_file ja307360n_si_009.cif
_cod_data_source_block n1956
_cod_database_code 4119144

loop_
_space_group_symop_id
_space_group_symop_operation_xyz
1 'x, y, z'
2 '-x+1/2, y+1/2, -z+1/2'
3 '-x, -y, -z'
4 'x-1/2, -y-1/2, z-1/2'

loop_
_atom_site_label
_atom_site_type_symbol
_atom_site_fract_x
_atom_site_fract_y
_atom_site_fract_z
_atom_site_U_iso_or_equiv
_atom_site_adp_type
_atom_site_occupancy
_atom_site_symmetry_multiplicity
_atom_site_calc_flag
_atom_site_refinement_flags
_atom_site_disorder_assembly
_atom_site_disorder_group
N1 N 0.5083(2) 0.6606(2) 0.64076(11) 0.0229(6) Uani 1 1 d . . .
N2 N 0.0093(2) 0.16829(19) 0.32516(11) 0.0196(5) Uani 1 1 d . . .
C1 C 0.5487(3) 0.7328(3) 0.68338(14) 0.0269(7) Uani 1 1 d . . .
H1A H 0.6034 0.7773 0.6686 0.032 Uiso 1 1 calc R . .
H1B H 0.5945 0.7045 0.7175 0.032 Uiso 1 1 calc R . .
C2 C 0.4823(3) 0.6851(2) 0.58651(13) 0.0225(6) Uani 1 1 d . . .
H2 H 0.5004 0.7455 0.5756 0.027 Uiso 1 1 calc R . .
C3 C 0.4302(3) 0.6235(2) 0.54694(13) 0.0223(6) Uani 1 1 d . . .
H3 H 0.4114 0.6420 0.5090 0.027 Uiso 1 1 calc R . .
C4 C 0.4046(3) 0.5342(2) 0.56184(13) 0.0190(6) Uani 1 1 d . . .
C5 C 0.4350(3) 0.5106(3) 0.61831(14) 0.0261(7) Uani 1 1 d . . .
H5 H 0.4205 0.4501 0.6302 0.031 Uiso 1 1 calc R . .
C6 C 0.4856(3) 0.5746(3) 0.65633(14) 0.0266(7) Uani 1 1 d . . .
H6 H 0.5052 0.5579 0.6945 0.032 Uiso 1 1 calc R . .
C7 C 0.3455(3) 0.4685(2) 0.51975(13) 0.0184(6) Uani 1 1 d . . .
C8 C 0.2969(3) 0.4974(2) 0.46605(13) 0.0197(6) Uani 1 1 d . . .
H8 H 0.3047 0.5599 0.4561 0.024 Uiso 1 1 calc R . .
C9 C 0.2376(3) 0.4369(2) 0.42684(13) 0.0188(6) Uani 1 1 d . . .
H9 H 0.2050 0.4584 0.3906 0.023 Uiso 1 1 calc R . .
C10 C 0.2253(3) 0.3446(2) 0.44007(13) 0.0179(5) Uani 1 1 d . . .
C11 C 0.2778(3) 0.3152(2) 0.49317(14) 0.0239(6) Uani 1 1 d . . .
H11 H 0.2731 0.2522 0.5025 0.029 Uiso 1 1 calc R . .
C12 C 0.3362(3) 0.3753(2) 0.53225(14) 0.0243(6) Uani 1 1 d . . .
H12 H 0.3706 0.3533 0.5682 0.029 Uiso 1 1 calc R . .
C13 C 0.1550(3) 0.2816(2) 0.39989(13) 0.0183(6) Uani 1 1 d . . .
C14 C 0.1340(3) 0.3000(2) 0.34264(13) 0.0198(6) Uani 1 1 d . . .
H14 H 0.1702 0.3525 0.3286 0.024 Uiso 1 1 calc R . .
C15 C 0.0612(3) 0.2427(2) 0.30650(13) 0.0203(6) Uani 1 1 d . . .
H15 H 0.0475 0.2562 0.2677 0.024 Uiso 1 1 calc R . .
C16 C 0.0302(3) 0.1470(2) 0.38004(14) 0.0220(6) Uani 1 1 d . . .
H16 H -0.0053 0.0930 0.3927 0.026 Uiso 1 1 calc R . .
C17 C 0.1020(3) 0.2021(2) 0.41776(13) 0.0203(6) Uani 1 1 d . . .
H17 H 0.1157 0.1861 0.4562 0.024 Uiso 1 1 calc R . .
C18 C -0.0802(3) 0.1125(2) 0.28663(14) 0.0220(6) Uani 1 1 d . . .
H18A H -0.0723 0.0470 0.2973 0.026 Uiso 1 1 calc R . .
H18B H -0.0629 0.1186 0.2479 0.026 Uiso 1 1 calc R . .
C19 C -0.2089(3) 0.1457(2) 0.28979(13) 0.0182(6) Uani 1 1 d . . .
C20 C -0.2631(3) 0.2131(2) 0.25376(13) 0.0196(6) Uani 1 1 d . . .
H20 H -0.2229 0.2341 0.2242 0.024 Uiso 1 1 calc R . .
C21 C -0.3760(3) 0.2499(2) 0.26066(13) 0.0212(6) Uani 1 1 d . . .
H21 H -0.4126 0.2963 0.2360 0.025 Uiso 1 1 calc R . .
C22 C -0.4354(3) 0.2193(2) 0.30337(13) 0.0208(6) Uani 1 1 d . . .
C23 C -0.3844(3) 0.1477(2) 0.33761(14) 0.0224(6) Uani 1 1 d . . .
H23 H -0.4272 0.1238 0.3655 0.027 Uiso 1 1 calc R . .
C24 C -0.2714(3) 0.1115(2) 0.33088(14) 0.0218(6) Uani 1 1 d . . .
H24 H -0.2365 0.0631 0.3544 0.026 Uiso 1 1 calc R . .
C25 C 0.0607(3) 0.5050(2) 0.57733(13) 0.0177(5) Uani 1 1 d . . .
C26 C 0.0672(3) 0.4523(2) 0.62686(14) 0.0232(6) Uani 1 1 d . . .
H26 H 0.0377 0.3909 0.6247 0.028 Uiso 1 1 calc R . .
C27 C 0.1153(3) 0.4883(2) 0.67776(14) 0.0254(7) Uani 1 1 d . . .
H27 H 0.1156 0.4526 0.7105 0.031 Uiso 1 1 calc R . .
C28 C 0.1639(3) 0.5771(2) 0.68210(14) 0.0245(6) Uani 1 1 d . . .
H28 H 0.1981 0.6011 0.7175 0.029 Uiso 1 1 calc R . .
C29 C 0.1619(3) 0.6295(2) 0.63491(14) 0.0206(6) Uani 1 1 d . . .
H29 H 0.1965 0.6894 0.6377 0.025 Uiso 1 1 calc R . .
C30 C 0.1086(3) 0.5950(2) 0.58212(13) 0.0186(6) Uani 1 1 d . . .
C31 C 0.0992(3) 0.6511(2) 0.53352(14) 0.0196(6) Uani 1 1 d . . .
H31 H 0.1323 0.7114 0.5364 0.023 Uiso 1 1 calc R . .
C32 C 0.0438(3) 0.6196(2) 0.48349(13) 0.0191(6) Uani 1 1 d . . .
H32 H 0.0370 0.6590 0.4519 0.023 Uiso 1 1 calc R . .
C33 C -0.0050(3) 0.5287(2) 0.47671(13) 0.0163(5) Uani 1 1 d . . .
P1 P 0.76923(8) 0.49424(6) 0.76761(4) 0.02220(17) Uani 1 1 d . . .
F1 F 0.7435(3) 0.5026(2) 0.70182(10) 0.0596(9) Uani 1 1 d . A .
F2 F 0.7901(3) 0.4906(3) 0.83335(11) 0.0822(14) Uani 1 1 d . A .
F3 F 0.8910(4) 0.4445(4) 0.7588(2) 0.0541(15) Uani 0.650(6) 1 d P A 1
F4 F 0.6953(5) 0.3985(3) 0.7595(2) 0.0487(14) Uani 0.650(6) 1 d P A 1
F5 F 0.6400(3) 0.5427(3) 0.77496(15) 0.0358(10) Uani 0.650(6) 1 d P A 1
F6 F 0.8353(5) 0.5906(3) 0.77411(17) 0.0476(13) Uani 0.650(6) 1 d P A 1
P2 P 0.07965(8) 0.12659(6) 0.59725(4) 0.02110(17) Uani 1 1 d . . .
F7 F -0.0257(2) 0.08098(19) 0.62635(11) 0.0430(6) Uani 1 1 d . . .
F8 F 0.1854(2) 0.1682(2) 0.56764(12) 0.0540(8) Uani 1 1 d . . .
F9 F 0.1075(3) 0.02710(16) 0.57316(10) 0.0412(6) Uani 1 1 d . . .
F10 F -0.0165(2) 0.14641(17) 0.54255(10) 0.0380(5) Uani 1 1 d . . .
F11 F 0.0506(3) 0.22338(16) 0.62182(11) 0.0507(7) Uani 1 1 d . . .
F12 F 0.1769(2) 0.10549(16) 0.65215(10) 0.0363(5) Uani 1 1 d . . .
N3 N 0.5726(3) 0.8933(2) 0.54778(15) 0.0363(7) Uani 1 1 d . . .
C34 C 0.6391(3) 0.9502(3) 0.54073(15) 0.0265(7) Uani 1 1 d . . .
C35 C 0.7245(4) 1.0221(3) 0.53235(18) 0.0349(8) Uani 1 1 d . . .
H35A H 0.7750 1.0021 0.5047 0.052 Uiso 1 1 calc R . .
H35B H 0.7776 1.0354 0.5678 0.052 Uiso 1 1 calc R . .
H35C H 0.6788 1.0775 0.5189 0.052 Uiso 1 1 calc R . .
N4 N 0.6788(4) 0.2567(3) 0.56434(17) 0.0449(9) Uani 1 1 d . . .
C36 C 0.7312(4) 0.2613(3) 0.60849(18) 0.0323(8) Uani 1 1 d . . .
C37 C 0.7962(4) 0.2660(3) 0.66508(19) 0.0420(10) Uani 1 1 d . . .
H37A H 0.8572 0.3154 0.6679 0.063 Uiso 1 1 calc R . .
H37B H 0.8378 0.2074 0.6749 0.063 Uiso 1 1 calc R . .
H37C H 0.7377 0.2782 0.6907 0.063 Uiso 1 1 calc R . .
N5 N 0.4591(3) 0.2658(2) 0.66533(13) 0.0316(7) Uani 1 1 d . . .
C38 C 0.4592(3) 0.1985(3) 0.64152(14) 0.0264(7) Uani 1 1 d . . .
C39 C 0.4604(4) 0.1133(3) 0.61072(17) 0.0355(8) Uani 1 1 d . . .
H39A H 0.4604 0.1268 0.5711 0.053 Uiso 1 1 calc R . .
H39B H 0.3874 0.0772 0.6148 0.053 Uiso 1 1 calc R . .
H39C H 0.5344 0.0783 0.6254 0.053 Uiso 1 1 calc R . .
F3A F 0.9172(6) 0.5162(8) 0.7747(3) 0.051(3) Uani 0.350(6) 1 d P A 2
F6A F 0.7459(9) 0.6026(5) 0.7561(3) 0.041(2) Uani 0.350(6) 1 d P A 2
F5A F 0.6287(6) 0.4770(8) 0.7623(4) 0.055(3) Uani 0.350(6) 1 d P A 2
F4A F 0.7979(10) 0.3900(5) 0.7790(3) 0.057(3) Uani 0.350(6) 1 d P A 2

loop_
_atom_site_aniso_label
_atom_site_aniso_U_11
_atom_site_aniso_U_22
_atom_site_aniso_U_33
_atom_site_aniso_U_23
_atom_site_aniso_U_13
_atom_site_aniso_U_12
N1 0.0160(11) 0.0325(15) 0.0200(13) -0.0003(11) 0.0025(9) 0.0067(11)
N2 0.0183(11) 0.0186(12) 0.0231(13) -0.0027(10) 0.0069(10) 0.0025(10)
C1 0.0141(13) 0.042(2) 0.0244(16) -0.0030(14) 0.0014(11) -0.0003(13)
C2 0.0190(13) 0.0283(16) 0.0205(14) 0.0042(12) 0.0036(11) 0.0016(12)
C3 0.0194(13) 0.0289(17) 0.0196(14) 0.0039(12) 0.0059(11) 0.0027(12)
C4 0.0153(12) 0.0237(15) 0.0185(13) 0.0012(11) 0.0044(10) 0.0072(11)
C5 0.0308(16) 0.0279(17) 0.0202(15) 0.0040(13) 0.0056(12) 0.0095(14)
C6 0.0279(16) 0.0328(18) 0.0190(15) 0.0048(13) 0.0035(12) 0.0130(14)
C7 0.0165(12) 0.0211(14) 0.0191(13) 0.0034(11) 0.0068(10) 0.0044(11)
C8 0.0206(13) 0.0192(14) 0.0201(14) 0.0033(11) 0.0058(11) 0.0034(11)
C9 0.0195(13) 0.0207(14) 0.0172(13) 0.0039(11) 0.0055(10) 0.0036(11)
C10 0.0161(12) 0.0193(14) 0.0197(14) 0.0030(11) 0.0072(10) 0.0029(10)
C11 0.0283(16) 0.0225(15) 0.0216(15) 0.0062(12) 0.0057(12) 0.0000(13)
C12 0.0286(16) 0.0254(16) 0.0189(14) 0.0076(12) 0.0036(12) 0.0035(13)
C13 0.0163(12) 0.0198(14) 0.0203(14) 0.0026(11) 0.0076(11) 0.0036(11)
C14 0.0169(13) 0.0227(15) 0.0206(14) 0.0038(12) 0.0057(11) 0.0010(11)
C15 0.0192(13) 0.0232(15) 0.0197(14) 0.0024(12) 0.0070(11) 0.0017(11)
C16 0.0242(14) 0.0180(14) 0.0246(15) 0.0014(12) 0.0063(12) 0.0003(12)
C17 0.0232(14) 0.0185(14) 0.0196(14) 0.0026(11) 0.0045(11) 0.0000(11)
C18 0.0244(14) 0.0190(14) 0.0227(15) -0.0051(12) 0.0043(12) 0.0026(12)
C19 0.0200(13) 0.0155(13) 0.0194(14) -0.0049(11) 0.0034(11) -0.0026(11)
C20 0.0210(14) 0.0194(14) 0.0189(13) -0.0027(11) 0.0041(11) -0.0037(11)
C21 0.0190(13) 0.0244(15) 0.0191(14) -0.0026(12) -0.0005(11) -0.0011(11)
C22 0.0140(12) 0.0266(16) 0.0209(14) -0.0044(12) 0.0001(10) -0.0056(11)
C23 0.0211(14) 0.0233(15) 0.0233(15) -0.0016(12) 0.0052(12) -0.0048(12)
C24 0.0240(14) 0.0164(14) 0.0256(15) -0.0005(12) 0.0052(12) -0.0018(11)
C25 0.0147(12) 0.0167(13) 0.0222(14) 0.0013(11) 0.0046(10) 0.0024(10)
C26 0.0258(15) 0.0175(14) 0.0261(16) 0.0045(12) 0.0030(12) 0.0006(12)
C27 0.0299(16) 0.0208(15) 0.0245(16) 0.0057(12) 0.0011(13) 0.0031(13)
C28 0.0230(15) 0.0249(16) 0.0247(16) -0.0021(13) 0.0011(12) 0.0032(12)
C29 0.0175(13) 0.0168(14) 0.0275(16) -0.0024(12) 0.0033(11) -0.0002(11)
C30 0.0136(12) 0.0171(14) 0.0260(15) 0.0009(11) 0.0059(11) 0.0011(10)
C31 0.0175(13) 0.0149(13) 0.0271(15) 0.0001(11) 0.0061(11) -0.0009(10)
C32 0.0192(13) 0.0136(13) 0.0255(15) 0.0029(11) 0.0065(11) 0.0002(10)
C33 0.0152(12) 0.0120(12) 0.0229(14) -0.0012(11) 0.0062(10) 0.0009(10)
P1 0.0195(4) 0.0250(4) 0.0221(4) 0.0078(3) 0.0031(3) 0.0005(3)
F1 0.0646(18) 0.094(2) 0.0212(11) -0.0017(13) 0.0085(11) -0.0421(17)
F2 0.0540(18) 0.166(4) 0.0249(13) 0.0251(19) 0.0006(12) -0.033(2)
F3 0.030(2) 0.067(3) 0.068(3) 0.025(3) 0.015(2) 0.024(2)
F4 0.059(3) 0.031(2) 0.064(3) -0.003(2) 0.033(2) -0.018(2)
F5 0.0288(18) 0.053(3) 0.0273(17) -0.0049(17) 0.0082(14) 0.0100(18)
F6 0.055(3) 0.049(3) 0.039(2) -0.0090(19) 0.006(2) -0.029(2)
P2 0.0236(4) 0.0167(4) 0.0240(4) 0.0049(3) 0.0067(3) -0.0002(3)
F7 0.0351(12) 0.0477(15) 0.0510(15) 0.0116(12) 0.0216(11) -0.0036(11)
F8 0.0342(13) 0.069(2) 0.0606(17) 0.0357(15) 0.0133(12) -0.0133(13)
F9 0.0680(17) 0.0276(11) 0.0314(12) 0.0014(9) 0.0179(11) 0.0158(11)
F10 0.0405(13) 0.0372(13) 0.0328(12) 0.0060(10) -0.0053(10) 0.0021(10)
F11 0.086(2) 0.0207(11) 0.0408(14) -0.0030(10) -0.0039(14) 0.0163(12)
F12 0.0398(12) 0.0311(12) 0.0346(12) 0.0088(10) -0.0051(10) 0.0018(10)
N3 0.0394(18) 0.0298(17) 0.0412(19) -0.0036(14) 0.0105(15) -0.0063(14)
C34 0.0282(16) 0.0260(17) 0.0256(16) -0.0043(13) 0.0055(13) 0.0011(13)
C35 0.0349(19) 0.0314(19) 0.042(2) -0.0045(16) 0.0161(16) -0.0065(16)
N4 0.047(2) 0.043(2) 0.043(2) 0.0196(17) 0.0030(17) -0.0002(17)
C36 0.0328(18) 0.0245(17) 0.041(2) 0.0118(15) 0.0119(16) 0.0023(14)
C37 0.036(2) 0.048(3) 0.043(2) -0.006(2) 0.0088(18) -0.0041(19)
N5 0.0301(15) 0.0381(18) 0.0273(15) -0.0014(13) 0.0069(12) 0.0010(13)
C38 0.0208(14) 0.0378(19) 0.0200(15) 0.0034(14) 0.0017(12) 0.0040(13)
C39 0.0323(18) 0.036(2) 0.038(2) -0.0047(17) 0.0027(15) 0.0068(16)
F3A 0.018(3) 0.094(8) 0.040(4) 0.007(4) 0.003(3) 0.001(4)
F6A 0.057(5) 0.022(3) 0.049(4) 0.008(3) 0.020(4) 0.003(3)
F5A 0.023(3) 0.084(8) 0.054(5) 0.048(5) -0.004(3) -0.015(4)
F4A 0.095(8) 0.027(4) 0.043(4) 0.014(3) -0.005(4) 0.017(4)

loop_
_atom_type_symbol
_atom_type_description
_atom_type_scat_dispersion_real
_atom_type_scat_dispersion_imag
_atom_type_scat_source
C C 0.0033 0.0016 'International Tables Vol C Tables 4.2.6.8 and 6.1.1.4'
H H 0.0000 0.0000 'International Tables Vol C Tables 4.2.6.8 and 6.1.1.4'
F F 0.0171 0.0103 'International Tables Vol C Tables 4.2.6.8 and 6.1.1.4'
N N 0.0061 0.0033 'International Tables Vol C Tables 4.2.6.8 and 6.1.1.4'
P P 0.1023 0.0942 'International Tables Vol C Tables 4.2.6.8 and 6.1.1.4'

loop_
_geom_angle_atom_site_label_1
_geom_angle_atom_site_label_2
_geom_angle_atom_site_label_3
_geom_angle
_geom_angle_site_symmetry_1
_geom_angle_site_symmetry_3
C2 N1 C1 118.9(3) . .
C6 N1 C1 120.7(3) . .
C6 N1 C2 120.0(3) . .
C15 N2 C16 120.3(3) . .
C15 N2 C18 120.4(3) . .
C16 N2 C18 119.1(3) . .
N1 C1 H1A 110.1 . .
N1 C1 H1B 110.1 . .
N1 C1 C22 107.8(2) . 3_566
H1A C1 H1B 108.5 . .
C22 C1 H1A 110.1 3_566 .
C22 C1 H1B 110.1 3_566 .
N1 C2 H2 119.6 . .
N1 C2 C3 120.7(3) . .
C3 C2 H2 119.6 . .
C2 C3 H3 119.7 . .
C2 C3 C4 120.6(3) . .
C4 C3 H3 119.7 . .
C3 C4 C5 117.1(3) . .
C3 C4 C7 120.8(3) . .
C5 C4 C7 122.0(3) . .
C4 C5 H5 119.9 . .
C6 C5 C4 120.1(3) . .
C6 C5 H5 119.9 . .
N1 C6 C5 121.4(3) . .
N1 C6 H6 119.3 . .
C5 C6 H6 119.3 . .
C8 C7 C4 121.0(3) . .
C8 C7 C12 117.7(3) . .
C12 C7 C4 121.3(3) . .
C7 C8 H8 119.3 . .
C9 C8 C7 121.4(3) . .
C9 C8 H8 119.3 . .
C8 C9 H9 119.7 . .
C8 C9 C10 120.6(3) . .
C10 C9 H9 119.7 . .
C9 C10 C11 117.9(3) . .
C9 C10 C13 120.7(3) . .
C11 C10 C13 121.3(3) . .
C10 C11 H11 119.2 . .
C12 C11 C10 121.5(3) . .
C12 C11 H11 119.2 . .
C7 C12 H12 119.6 . .
C11 C12 C7 120.8(3) . .
C11 C12 H12 119.6 . .
C14 C13 C10 121.8(3) . .
C17 C13 C10 121.0(3) . .
C17 C13 C14 117.1(3) . .
C13 C14 H14 119.8 . .
C15 C14 C13 120.4(3) . .
C15 C14 H14 119.8 . .
N2 C15 C14 121.0(3) . .
N2 C15 H15 119.5 . .
C14 C15 H15 119.5 . .
N2 C16 H16 119.5 . .
N2 C16 C17 120.9(3) . .
C17 C16 H16 119.5 . .
C13 C17 H17 119.9 . .
C16 C17 C13 120.3(3) . .
C16 C17 H17 119.9 . .
N2 C18 H18A 109.9 . .
N2 C18 H18B 109.9 . .
N2 C18 C19 109.1(2) . .
H18A C18 H18B 108.3 . .
C19 C18 H18A 109.9 . .
C19 C18 H18B 109.9 . .
C20 C19 C18 120.6(3) . .
C20 C19 C24 119.5(3) . .
C24 C19 C18 119.7(3) . .
C19 C20 H20 119.9 . .
C19 C20 C21 120.3(3) . .
C21 C20 H20 119.9 . .
C20 C21 H21 119.9 . .
C22 C21 C20 120.2(3) . .
C22 C21 H21 119.9 . .
C21 C22 C1 120.9(3) . 3_566
C21 C22 C23 119.6(3) . .
C23 C22 C1 119.3(3) . 3_566
C22 C23 H23 120.0 . .
C24 C23 C22 120.0(3) . .
C24 C23 H23 120.0 . .
C19 C24 H24 119.9 . .
C23 C24 C19 120.2(3) . .
C23 C24 H24 119.9 . .
C26 C25 C33 122.8(3) . 3_566
C30 C25 C26 117.7(3) . .
C30 C25 C33 119.4(3) . 3_566
C25 C26 H26 119.4 . .
C27 C26 C25 121.1(3) . .
C27 C26 H26 119.4 . .
C26 C27 H27 119.6 . .
C26 C27 C28 120.8(3) . .
C28 C27 H27 119.6 . .
C27 C28 H28 120.1 . .
C29 C28 C27 119.8(3) . .
C29 C28 H28 120.1 . .
C28 C29 H29 119.8 . .
C28 C29 C30 120.4(3) . .
C30 C29 H29 119.8 . .
C25 C30 C29 120.1(3) . .
C25 C30 C31 119.2(3) . .
C29 C30 C31 120.7(3) . .
C30 C31 H31 119.6 . .
C32 C31 C30 120.8(3) . .
C32 C31 H31 119.6 . .
C31 C32 H32 119.1 . .
C31 C32 C33 121.8(3) . .
C33 C32 H32 119.1 . .
C32 C33 C25 121.3(3) . 3_566
C33 C33 C25 119.9(3) 3_566 3_566
C33 C33 C32 118.8(4) 3_566 .
F1 P1 F4 86.4(2) . .
F1 P1 F5 93.20(19) . .
F1 P1 F3A 96.2(3) . .
F1 P1 F6A 75.7(3) . .
F2 P1 F1 176.9(2) . .
F2 P1 F4 94.9(2) . .
F2 P1 F5 84.0(2) . .
F2 P1 F6 86.4(2) . .
F2 P1 F3A 85.2(3) . .
F2 P1 F6A 101.6(3) . .
F3 P1 F1 85.4(2) . .
F3 P1 F2 97.4(2) . .
F3 P1 F4 90.6(3) . .
F3 P1 F5 177.6(3) . .
F3 P1 F6 92.0(3) . .
F3 P1 F3A 41.3(4) . .
F3 P1 F6A 123.0(4) . .
F4 P1 F5 87.4(2) . .
F4 P1 F3A 130.9(4) . .
F4 P1 F6A 139.5(4) . .
F5 P1 F3A 140.9(4) . .
F6 P1 F1 92.27(19) . .
F6 P1 F4 177.0(3) . .
F6 P1 F5 90.0(3) . .
F6 P1 F3A 51.8(4) . .
F6 P1 F6A 37.5(3) . .
F6A P1 F5 58.4(3) . .
F6A P1 F3A 87.5(5) . .
F5A P1 F1 84.8(3) . .
F5A P1 F2 93.7(4) . .
F5A P1 F3 140.9(5) . .
F5A P1 F4 51.1(5) . .
F5A P1 F5 36.9(4) . .
F5A P1 F6 126.1(5) . .
F5A P1 F3A 177.7(6) . .
F5A P1 F6A 90.8(5) . .
F5A P1 F4A 91.6(6) . .
F4A P1 F1 104.5(3) . .
F4A P1 F2 78.2(4) . .
F4A P1 F3 54.8(4) . .
F4A P1 F4 42.8(4) . .
F4A P1 F5 123.9(4) . .
F4A P1 F6 140.2(4) . .
F4A P1 F3A 90.1(6) . .
F4A P1 F6A 177.6(5) . .
F7 P2 F9 88.74(14) . .
F7 P2 F12 89.43(14) . .
F8 P2 F7 177.87(17) . .
F8 P2 F9 89.14(16) . .
F8 P2 F10 89.64(14) . .
F8 P2 F11 92.05(18) . .
F8 P2 F12 90.40(14) . .
F10 P2 F7 90.51(14) . .
F10 P2 F9 90.03(14) . .
F10 P2 F12 179.37(15) . .
F11 P2 F7 90.07(16) . .
F11 P2 F9 178.77(16) . .
F11 P2 F10 90.27(14) . .
F11 P2 F12 90.36(14) . .
F12 P2 F9 89.34(14) . .
N3 C34 C35 179.3(5) . .
C34 C35 H35A 109.5 . .
C34 C35 H35B 109.5 . .
C34 C35 H35C 109.5 . .
H35A C35 H35B 109.5 . .
H35A C35 H35C 109.5 . .
H35B C35 H35C 109.5 . .
N4 C36 C37 178.9(5) . .
C36 C37 H37A 109.5 . .
C36 C37 H37B 109.5 . .
C36 C37 H37C 109.5 . .
H37A C37 H37B 109.5 . .
H37A C37 H37C 109.5 . .
H37B C37 H37C 109.5 . .
N5 C38 C39 179.2(4) . .
C38 C39 H39A 109.5 . .
C38 C39 H39B 109.5 . .
C38 C39 H39C 109.5 . .
H39A C39 H39B 109.5 . .
H39A C39 H39C 109.5 . .
H39B C39 H39C 109.5 . .

loop_
_geom_bond_atom_site_label_1
_geom_bond_atom_site_label_2
_geom_bond_distance
_geom_bond_site_symmetry_2
N1 C1 1.493(5) .
N1 C2 1.350(4) .
N1 C6 1.344(5) .
N2 C15 1.338(4) .
N2 C16 1.351(4) .
N2 C18 1.489(4) .
C1 H1A 0.9900 .
C1 H1B 0.9900 .
C1 C22 1.509(5) 3_566
C2 H2 0.9500 .
C2 C3 1.373(5) .
C3 H3 0.9500 .
C3 C4 1.392(5) .
C4 C5 1.401(4) .
C4 C7 1.475(4) .
C5 H5 0.9500 .
C5 C6 1.368(5) .
C6 H6 0.9500 .
C7 C8 1.394(4) .
C7 C12 1.399(5) .
C8 H8 0.9500 .
C8 C9 1.384(4) .
C9 H9 0.9500 .
C9 C10 1.394(4) .
C10 C11 1.394(4) .
C10 C13 1.469(4) .
C11 H11 0.9500 .
C11 C12 1.375(5) .
C12 H12 0.9500 .
C13 C14 1.398(4) .
C13 C17 1.397(4) .
C14 H14 0.9500 .
C14 C15 1.374(4) .
C15 H15 0.9500 .
C16 H16 0.9500 .
C16 C17 1.372(5) .
C17 H17 0.9500 .
C18 H18A 0.9900 .
C18 H18B 0.9900 .
C18 C19 1.512(4) .
C19 C20 1.387(4) .
C19 C24 1.390(4) .
C20 H20 0.9500 .
C20 C21 1.389(4) .
C21 H21 0.9500 .
C21 C22 1.383(4) .
C22 C1 1.508(5) 3_566
C22 C23 1.396(5) .
C23 H23 0.9500 .
C23 C24 1.385(4) .
C24 H24 0.9500 .
C25 C26 1.419(4) .
C25 C30 1.412(4) .
C25 C33 1.444(4) 3_566
C26 H26 0.9500 .
C26 C27 1.370(5) .
C27 H27 0.9500 .
C27 C28 1.399(5) .
C28 H28 0.9500 .
C28 C29 1.374(5) .
C29 H29 0.9500 .
C29 C30 1.415(4) .
C30 C31 1.425(4) .
C31 H31 0.9500 .
C31 C32 1.351(4) .
C32 H32 0.9500 .
C32 C33 1.429(4) .
C33 C25 1.444(4) 3_566
C33 C33 1.397(6) 3_566
P1 F1 1.581(3) .
P1 F2 1.576(3) .
P1 F3 1.569(4) .
P1 F4 1.613(4) .
P1 F5 1.624(4) .
P1 F6 1.579(4) .
P1 F3A 1.644(7) .
P1 F6A 1.618(7) .
P1 F5A 1.553(7) .
P1 F4A 1.568(7) .
P2 F7 1.594(2) .
P2 F8 1.582(2) .
P2 F9 1.611(2) .
P2 F10 1.590(2) .
P2 F11 1.584(3) .
P2 F12 1.603(2) .
N3 C34 1.137(5) .
C34 C35 1.444(5) .
C35 H35A 0.9800 .
C35 H35B 0.9800 .
C35 H35C 0.9800 .
N4 C36 1.136(6) .
C36 C37 1.447(6) .
C37 H37A 0.9800 .
C37 H37B 0.9800 .
C37 H37C 0.9800 .
N5 C38 1.138(5) .
C38 C39 1.451(5) .
C39 H39A 0.9800 .
C39 H39B 0.9800 .
C39 H39C 0.9800 .

loop_
_geom_torsion_atom_site_label_1
_geom_torsion_atom_site_label_2
_geom_torsion_atom_site_label_3
_geom_torsion_atom_site_label_4
_geom_torsion
_geom_torsion_site_symmetry_1
_geom_torsion_site_symmetry_4
N1 C2 C3 C4 -0.9(5) . .
N2 C16 C17 C13 -0.1(5) . .
N2 C18 C19 C20 91.4(3) . .
N2 C18 C19 C24 -85.6(3) . .
C1 N1 C2 C3 -171.7(3) . .
C1 N1 C6 C5 172.3(3) . .
C1 C22 C23 C24 -171.0(3) 3_566 .
C2 N1 C1 C22 81.8(4) . 3_566
C2 N1 C6 C5 -0.8(5) . .
C2 C3 C4 C5 -0.4(4) . .
C2 C3 C4 C7 178.3(3) . .
C3 C4 C5 C6 1.1(5) . .
C3 C4 C7 C8 -9.9(4) . .
C3 C4 C7 C12 170.2(3) . .
C4 C5 C6 N1 -0.6(5) . .
C4 C7 C8 C9 -177.8(3) . .
C4 C7 C12 C11 178.1(3) . .
C5 C4 C7 C8 168.8(3) . .
C5 C4 C7 C12 -11.2(4) . .
C6 N1 C1 C22 -91.3(4) . 3_566
C6 N1 C2 C3 1.5(5) . .
C7 C4 C5 C6 -177.6(3) . .
C7 C8 C9 C10 -0.3(5) . .
C8 C7 C12 C11 -1.9(5) . .
C8 C9 C10 C11 -2.0(4) . .
C8 C9 C10 C13 175.7(3) . .
C9 C10 C11 C12 2.3(5) . .
C9 C10 C13 C14 22.1(4) . .
C9 C10 C13 C17 -155.2(3) . .
C10 C11 C12 C7 -0.4(5) . .
C10 C13 C14 C15 -175.7(3) . .
C10 C13 C17 C16 175.9(3) . .
C11 C10 C13 C14 -160.2(3) . .
C11 C10 C13 C17 22.4(4) . .
C12 C7 C8 C9 2.2(4) . .
C13 C10 C11 C12 -175.4(3) . .
C13 C14 C15 N2 -0.2(5) . .
C14 C13 C17 C16 -1.6(4) . .
C15 N2 C16 C17 1.7(5) . .
C15 N2 C18 C19 -93.2(3) . .
C16 N2 C15 C14 -1.6(5) . .
C16 N2 C18 C19 81.7(3) . .
C17 C13 C14 C15 1.7(4) . .
C18 N2 C15 C14 173.2(3) . .
C18 N2 C16 C17 -173.2(3) . .
C18 C19 C20 C21 -173.3(3) . .
C18 C19 C24 C23 173.7(3) . .
C19 C20 C21 C22 -0.3(5) . .
C20 C19 C24 C23 -3.2(5) . .
C20 C21 C22 C1 171.4(3) . 3_566
C20 C21 C22 C23 -3.5(5) . .
C21 C22 C23 C24 3.9(5) . .
C22 C23 C24 C19 -0.5(5) . .
C24 C19 C20 C21 3.7(5) . .
C25 C26 C27 C28 -2.6(5) . .
C25 C30 C31 C32 0.9(4) . .
C26 C25 C30 C29 0.6(4) . .
C26 C25 C30 C31 -177.6(3) . .
C26 C27 C28 C29 1.0(5) . .
C27 C28 C29 C30 1.4(5) . .
C28 C29 C30 C25 -2.1(4) . .
C28 C29 C30 C31 176.0(3) . .
C29 C30 C31 C32 -177.2(3) . .
C30 C25 C26 C27 1.7(5) . .
C30 C31 C32 C33 -1.5(5) . .
C31 C32 C33 C25 -178.1(3) . 3_566
C31 C32 C33 C33 0.2(5) . 3_566
C33 C25 C26 C27 -176.7(3) 3_566 .
C33 C25 C30 C29 179.1(3) 3_566 .
C33 C25 C30 C31 0.9(4) 3_566 .
